data_1562614
loop_
_publ_author_name
'Zibrov, Igor P.'
'Filonenko, Vladimir P.'
'Zakharov, Nikolai D.'
'Werner, Peter'
'Drobot, Dmitrii V.'
'Nikishina, Elena E.'
'Lebedeva, Elena N.'

_publ_section_title
;
 New high pressure rare earth tantalates RExTa2O5+1.5x (RE=La, Eu, Yb)
;
_journal_name_full 'Journal of Solid State Chemistry'
_journal_page_first 240
_journal_page_last 246
_journal_paper_doi 10.1016/j.jssc.2013.03.057
_journal_volume 203
_journal_year 2013
_chemical_formula_structural 'EU0.089 TA2 O5.134'
_chemical_formula_sum 'Eu0.13 O8 Ta3'
_chemical_formula_weight 691.23
_chemical_name_common 'Europium Tantalate'
_space_group_IT_number 72
_space_group_name_Hall '-I 2 2c'
_space_group_name_H-M_alt 'I b a m'
_symmetry_cell_setting orthorhombic
_symmetry_space_group_name_Hall '-I 2 2c'
_symmetry_space_group_name_H-M 'I b a m'
_cell_angle_alpha 90.0
_cell_angle_beta 90.0
_cell_angle_gamma 90.0
_cell_formula_units_Z 4
_cell_length_a 10.41815(26)
_cell_length_b 7.26845(14)
_cell_length_c 6.98322(12)
_cell_measurement_temperature 298(2)
_cell_volume 528.796(19)
_computing_structure_refinement GSAS
_diffrn_ambient_temperature 298
_diffrn_detector 'imaging plate'
_diffrn_measurement_device_type 'Imaging Plate Guinier Camera 670 (Huber)'
_diffrn_radiation_monochromator 'Primary, curved Ge (111)'
_diffrn_radiation_polarisn_ratio 0.8
_diffrn_radiation_probe x-ray
_diffrn_radiation_type 'Cu K\a~1~'
_diffrn_radiation_wavelength 1.5406
_diffrn_source 'sealed X-ray tube'
_diffrn_source_target Cu
_exptl_absorpt_correction_T_max 1.00000
_exptl_absorpt_correction_T_min 1.00000
_exptl_absorpt_process_details
;   GSAS Absorption/surface roughness correction: function number 0
 No correction is applied.
;
_exptl_crystal_density_diffrn 8.682
_exptl_crystal_density_method 'not measured'
_pd_calc_method 'Rietveld Refinement'
_pd_char_colour grey
_pd_instr_location ' ?'
_pd_meas_2theta_range_inc 0.005
_pd_meas_2theta_range_max 100.495
_pd_meas_2theta_range_min 10.0
_pd_meas_number_of_points 18100
_pd_meas_scan_method fixed
_pd_phase_name 'from G:/gsas/MyWork/TAEU865.EXP'
_pd_prep_cool_rate 20
_pd_prep_pressure 0.1
_pd_prep_temperature 723
_pd_proc_2theta_range_inc 0.005
_pd_proc_2theta_range_max 100.50723
_pd_proc_2theta_range_min 10.01222
_pd_proc_info_datetime 2013-03-02T13:06:19
_pd_proc_info_excluded_regions ' ?'
_pd_proc_ls_background_function
;   GSAS Background function number 1 with 30 terms.
 Shifted Chebyshev function of 1st kind
      1:    542.540     2:   -186.557     3:    92.9679     4:   -12.9156    
      5:   -15.9952     6:    9.50062     7:   -9.73858     8:   -7.11469    
      9:    9.77078    10:   -6.47415    11:   -6.46126    12:   -1.48928    
     13:   -2.65822    14:   -1.15851    15:    4.62817    16:    2.05286    
     17:   -2.01050    18:   -1.30417    19:    3.90302    20:   -3.10563    
     21:    1.09327    22:    1.02978    23:    3.31392    24:   0.208595    
     25:  -6.487630E-0226:   0.145905    27:  -0.860340    28:   -1.91249    
     29:    2.74681    30:   7.116350E-02
;
_pd_proc_ls_peak_cutoff 0.01000
_pd_proc_ls_profile_function
;
 CW Profile function number 2 with  18 terms
 Profile coefficients for Simpson's rule integration of pseudovoigt function
 C.J. Howard (1982). J. Appl. Cryst.,15,615-620.
 P. Thompson, D.E. Cox & J.B. Hastings (1987). J. Appl. Cryst.,20,79-83.
 #1(GU)   =    0.000 #2(GV)   =  387.065 #3(GW)   =  -76.765
 #4(LX)   =   11.093 #5(LY)   =    0.000 #6(trns) =   -2.354
 #7(asym) =   7.0327 #8(shft) =  -3.8576 #9(GP)   =    0.000
 #10(stec)=     0.00 #11(ptec)=    -2.94 #12(sfec)=     0.00
 #13(L11) =    0.000 #14(L22) =    0.000 #15(L33) =    0.000
 #16(L12) =    0.000 #17(L13) =    0.000 #18(L23) =    0.000
 Peak tails are ignored  where the intensity is below 0.0100 times the peak
   Aniso. broadening axis   0.0   0.0   1.0
;
_pd_proc_ls_prof_R_factor 0.0389
_pd_proc_ls_prof_wR_expected 0.0414
_pd_proc_ls_prof_wR_factor 0.0521
_pd_proc_number_of_points 18100
_pd_spec_mounting 'powder on Mylar film'
_pd_spec_mount_mode transmission
_pd_spec_shape flat_sheet
_pd_spec_size_axial 8
_pd_spec_size_equat 0.1
_refine_ls_goodness_of_fit_all 1.26
_refine_ls_matrix_type full
_refine_ls_number_parameters 46
_refine_ls_number_restraints 0
_refine_ls_R_Fsqd_factor 0.13801
_refine_ls_shift/su_max 0.04
_refine_ls_shift/su_mean 0.01
_cod_data_source_file Eu0089Ta2O5134.cif
_cod_data_source_block EU0.089TA2O5.134_publ
_cod_depositor_comments
;
The following automatic conversions were performed:

data item '_geom_angle_publ_flag' value 'N' was changed to 'n' in
accordance with the built-in table derived from the CIF Core
dictionary named 'cif_core.dic' version 2.4.5 last updated on
2014-11-21 (152 times).

data item '_geom_bond_publ_flag' value 'N' was changed to 'n' in
accordance with the built-in table derived from the CIF Core
dictionary named 'cif_core.dic' version 2.4.5 last updated on
2014-11-21 (55 times).

Automatic conversion script
Id: cif_fix_values 8369 2020-08-20 11:38:08Z andrius 
;
_cod_original_cell_volume 528.796(16)
_cod_database_code 1562614

loop_
_symmetry_equiv_pos_site_id
_symmetry_equiv_pos_as_xyz
1 +x,+y,+z
2 -x+1/2,+y+1/2,+z
3 +x+1/2,-y+1/2,+z
4 -x,-y,+z
-1 -x,-y,-z
-2 +x+1/2,-y+1/2,-z
-3 -x+1/2,+y+1/2,-z
-4 +x,+y,-z
101 +x+1/2,+y+1/2,+z+1/2
102 -x,+y,+z+1/2
103 +x,-y,+z+1/2
104 -x+1/2,-y+1/2,+z+1/2
-101 -x+1/2,-y+1/2,-z+1/2
-102 +x,-y,-z+1/2
-103 -x,+y,-z+1/2
-104 +x+1/2,+y+1/2,-z+1/2

loop_
_atom_site_type_symbol
_atom_site_label
_atom_site_fract_x
_atom_site_fract_y
_atom_site_fract_z
_atom_site_occupancy
_atom_site_thermal_displace_type
_atom_site_U_iso_or_equiv
_atom_site_symmetry_multiplicity
Ta TA1 0.23713(17) 0.2596(4) 0.0 1.0 Uiso 0.0359(5) 8
Ta TA2 0.0 0.0 0.25 1.0 Uiso 0.0359(5) 4
O O1 0.1313(7) 0.1739(11) 0.2874(16) 1.0 Uiso 0.025 16
O O2 0.1366(10) 0.5328(32) 0.0 1.0 Uiso 0.025 8
O O3 0.0936(12) 0.1226(16) 0.0 1.0 Uiso 0.025 8
Eu Eu 0.0 0.5 0.25 0.1342 Uiso 0.037 4

loop_
_atom_type_symbol
_atom_type_number_in_cell
_atom_type_scat_dispersion_real
_atom_type_scat_dispersion_imag
_atom_type_scat_Cromer_Mann_a1
_atom_type_scat_Cromer_Mann_a2
_atom_type_scat_Cromer_Mann_a3
_atom_type_scat_Cromer_Mann_a4
_atom_type_scat_Cromer_Mann_b1
_atom_type_scat_Cromer_Mann_b2
_atom_type_scat_Cromer_Mann_b3
_atom_type_scat_Cromer_Mann_b4
_atom_type_scat_Cromer_Mann_c
_atom_type_scat_source
Ta 12.0 -6.351 5.271 29.2024 1.77333 15.2293 9.37046 14.5135 0.29598 4.76492 63.3644 9.24354 International_Tables_Vol_C
O 32.0 0.047 0.032 3.04850 13.2771 2.28680 5.70110 1.54630 0.32390 0.86700 32.9089 0.25080 International_Tables_Vol_C
Eu 0.537 -7.718 11.276 24.6274 2.38790 19.0886 0.19420 13.7603 13.7546 2.92270 123.174 2.57450 International_Tables_Vol_C

loop_
_geom_angle_atom_site_label_1
_geom_angle_atom_site_label_2
_geom_angle_atom_site_label_3
_geom_angle
_geom_angle_site_symmetry_1
_geom_angle_site_symmetry_2
_geom_angle_site_symmetry_3
_geom_angle_publ_flag
O1 TA1 O1 91.2(5) 104_554 . -101_665 n
O1 TA1 O2 95.84(31) 104_554 . 1_555 n
O1 TA1 O2 76.7(4) 104_554 . 2_545 n
O1 TA1 O3 132.69(25) 104_554 . 1_555 n
O1 TA1 Eu 135.01(23) 104_554 . 1_555 n
O1 TA1 Eu 89.60(24) 104_554 . -1_565 n
O1 TA1 O2 95.84(31) -101_665 . 1_555 n
O1 TA1 O2 76.7(4) -101_665 . 2_545 n
O1 TA1 O3 132.69(25) -101_444 . 1_555 n
O1 TA1 Eu 89.60(24) -101_444 . 1_555 n
O1 TA1 Eu 135.01(23) -101_444 . -1_565 n
O2 TA1 O2 169.2(7) 1_555 . 2_545 n
O2 TA1 O3 95.9(6) 1_555 . 1_555 n
O2 TA1 Eu 39.44(23) 1_555 . 1_555 n
O2 TA1 Eu 39.44(23) 1_555 . -1_565 n
O2 TA1 O3 94.9(6) 2_545 . 1_555 n
O2 TA1 Eu 146.31(21) 2_545 . 1_555 n
O2 TA1 Eu 146.31(21) 2_545 . -1_565 n
O3 TA1 Eu 71.9(4) 1_555 . 1_555 n
O3 TA1 Eu 71.9(4) 1_555 . -1_565 n
Eu TA1 Eu 59.96(4) 1_555 . -1_565 n
O1 TA2 O1 164.0(7) 1_555 . 4_555 n
O1 TA2 O1 86.7(5) 1_555 . -102_665 n
O1 TA2 O1 95.5(5) 1_555 . -103_665 n
O1 TA2 O3 60.9(4) 1_555 . 1_555 n
O1 TA2 O3 135.1(4) 1_555 . 4_555 n
O1 TA2 O3 86.6(5) 1_555 . 102_334 n
O1 TA2 O3 80.7(4) 1_555 . 103_334 n
O1 TA2 O1 95.5(5) 4_555 . -102_665 n
O1 TA2 O1 86.7(5) 4_555 . -103_665 n
O1 TA2 O3 135.1(4) 4_555 . 1_555 n
O1 TA2 O3 60.9(4) 4_555 . 4_555 n
O1 TA2 O3 80.7(4) 4_555 . 102_334 n
O1 TA2 O3 86.6(5) 4_555 . 103_334 n
O1 TA2 O1 164.0(7) -102_665 . -103_665 n
O1 TA2 O3 80.7(4) -102_444 . 1_555 n
O1 TA2 O3 86.6(5) -102_444 . 4_555 n
O1 TA2 O3 135.1(4) -102_444 . 102_334 n
O1 TA2 O3 60.9(4) -102_444 . 103_334 n
O1 TA2 O3 86.6(5) -103_444 . 1_555 n
O1 TA2 O3 80.7(4) -103_444 . 4_555 n
O1 TA2 O3 60.9(4) -103_444 . 102_334 n
O1 TA2 O3 135.1(4) -103_444 . 103_334 n
O3 TA2 O3 74.2(4) 1_555 . 4_555 n
O3 TA2 O3 132.0(6) 1_555 . 102_334 n
O3 TA2 O3 127.1(6) 1_555 . 103_334 n
O3 TA2 O3 127.1(6) 4_555 . 102_334 n
O3 TA2 O3 132.0(6) 4_555 . 103_334 n
O3 TA2 O3 74.2(4) 102_334 . 103_334 n
TA1 O1 TA2 137.3(5) 104_555 . 1_555 n
TA1 O1 Eu 101.27(34) 104_555 . 1_555 n
TA2 O1 Eu 101.80(29) 1_555 . 1_555 n
TA1 O2 TA1 113.6(5) 1_555 . 2_555 n
TA1 O2 Eu 101.5(7) 1_555 . 1_555 n
TA1 O2 Eu 101.5(7) 1_555 . -1_565 n
TA1 O2 Eu 118.3(7) 2_555 . 1_555 n
TA1 O2 Eu 118.3(7) 2_555 . -1_565 n
Eu O2 Eu 100.8(4) 1_555 . -1_565 n
TA1 O3 TA2 126.62(25) 1_555 . 1_555 n
TA1 O3 TA2 126.62(25) 1_555 . -1_555 n
TA2 O3 TA2 105.8(4) 1_555 . -1_555 n
TA1 Eu TA1 120.04(4) 1_555 . 4_565 n
TA1 Eu TA1 119.98(8) 1_555 . 102_335 n
TA1 Eu TA1 89.99(6) 1_555 . 103_345 n
TA1 Eu O1 42.64(21) 1_555 . 1_555 n
TA1 Eu O1 146.16(21) 1_555 . 4_565 n
TA1 Eu O1 91.83(18) 1_555 . -102_675 n
TA1 Eu O1 82.71(16) 1_555 . -103_665 n
TA1 Eu O2 39.0(6) 1_555 . 1_555 n
TA1 Eu O2 90.38(34) 1_555 . 4_565 n
TA1 Eu O2 151.9(5) 1_555 . 102_555 n
TA1 Eu O2 83.57(34) 1_555 . 103_565 n
TA1 Eu Eu 60.018(18) 1_555 . -1_565 n
TA1 Eu Eu 119.982(18) 1_555 . -1_566 n
TA1 Eu TA1 89.99(6) 4_565 . 102_335 n
TA1 Eu TA1 119.98(8) 4_565 . 103_345 n
TA1 Eu O1 146.16(21) 4_565 . 1_555 n
TA1 Eu O1 42.64(21) 4_565 . 4_565 n
TA1 Eu O1 82.71(16) 4_565 . -102_675 n
TA1 Eu O1 91.83(18) 4_565 . -103_665 n
TA1 Eu O2 90.38(34) 4_565 . 1_555 n
TA1 Eu O2 39.0(6) 4_565 . 4_565 n
TA1 Eu O2 83.57(34) 4_565 . 102_555 n
TA1 Eu O2 151.9(5) 4_565 . 103_565 n
TA1 Eu Eu 60.018(18) 4_565 . -1_565 n
TA1 Eu Eu 119.982(18) 4_565 . -1_566 n
TA1 Eu TA1 120.04(4) 102_335 . 103_345 n
TA1 Eu O1 82.71(16) 102_555 . 1_555 n
TA1 Eu O1 91.83(18) 102_555 . 4_565 n
TA1 Eu O1 146.16(21) 102_555 . -102_675 n
TA1 Eu O1 42.64(21) 102_555 . -103_665 n
TA1 Eu O2 151.9(5) 102_555 . 1_555 n
TA1 Eu O2 83.57(34) 102_555 . 4_565 n
TA1 Eu O2 39.0(6) 102_555 . 102_555 n
TA1 Eu O2 90.38(34) 102_555 . 103_565 n
TA1 Eu Eu 119.982(18) 102_334 . -1_565 n
TA1 Eu Eu 60.018(18) 102_334 . -1_566 n
TA1 Eu O1 91.83(18) 103_565 . 1_555 n
TA1 Eu O1 82.71(16) 103_565 . 4_565 n
TA1 Eu O1 42.64(21) 103_565 . -102_675 n
TA1 Eu O1 146.16(21) 103_565 . -103_665 n
TA1 Eu O2 83.57(34) 103_565 . 1_555 n
TA1 Eu O2 151.9(5) 103_565 . 4_565 n
TA1 Eu O2 90.38(34) 103_565 . 102_555 n
TA1 Eu O2 39.0(6) 103_565 . 103_565 n
TA1 Eu Eu 119.982(18) 103_344 . -1_565 n
TA1 Eu Eu 60.018(18) 103_344 . -1_566 n
O1 Eu O1 169.1(5) 1_555 . 4_565 n
O1 Eu O1 120.33(29) 1_555 . -102_675 n
O1 Eu O1 60.86(31) 1_555 . -103_665 n
O1 Eu O2 81.4(5) 1_555 . 1_555 n
O1 Eu O2 107.2(6) 1_555 . 4_565 n
O1 Eu O2 109.3(6) 1_555 . 102_555 n
O1 Eu O2 61.5(6) 1_555 . 103_565 n
O1 Eu Eu 95.45(23) 1_555 . -1_565 n
O1 Eu Eu 84.55(23) 1_555 . -1_566 n
O1 Eu O1 60.86(31) 4_565 . -102_675 n
O1 Eu O1 120.33(29) 4_565 . -103_665 n
O1 Eu O2 107.2(6) 4_565 . 1_555 n
O1 Eu O2 81.4(5) 4_565 . 4_565 n
O1 Eu O2 61.5(6) 4_565 . 102_555 n
O1 Eu O2 109.3(6) 4_565 . 103_565 n
O1 Eu Eu 95.45(23) 4_565 . -1_565 n
O1 Eu Eu 84.55(23) 4_565 . -1_566 n
O1 Eu O1 169.1(5) -102_675 . -103_665 n
O1 Eu O2 61.5(6) -102_675 . 1_555 n
O1 Eu O2 109.3(6) -102_675 . 4_565 n
O1 Eu O2 107.2(6) -102_675 . 102_555 n
O1 Eu O2 81.4(5) -102_675 . 103_565 n
O1 Eu Eu 84.55(23) -102_454 . -1_565 n
O1 Eu Eu 95.45(23) -102_454 . -1_566 n
O1 Eu O2 109.3(6) -103_665 . 1_555 n
O1 Eu O2 61.5(6) -103_665 . 4_565 n
O1 Eu O2 81.4(5) -103_665 . 102_555 n
O1 Eu O2 107.2(6) -103_665 . 103_565 n
O1 Eu Eu 84.55(23) -103_444 . -1_565 n
O1 Eu Eu 95.45(23) -103_444 . -1_566 n
O2 Eu O2 79.2(4) 1_555 . 4_565 n
O2 Eu O2 167.9(12) 1_555 . 102_555 n
O2 Eu O2 102.1(4) 1_555 . 103_565 n
O2 Eu Eu 39.58(22) 1_555 . -1_565 n
O2 Eu Eu 140.42(22) 1_555 . -1_566 n
O2 Eu O2 102.1(4) 4_565 . 102_555 n
O2 Eu O2 167.9(12) 4_565 . 103_565 n
O2 Eu Eu 39.58(22) 4_565 . -1_565 n
O2 Eu Eu 140.42(22) 4_565 . -1_566 n
O2 Eu O2 79.2(4) 102_555 . 103_565 n
O2 Eu Eu 140.42(22) 102_334 . -1_565 n
O2 Eu Eu 39.58(22) 102_334 . -1_566 n
O2 Eu Eu 140.42(22) 103_344 . -1_565 n
O2 Eu Eu 39.58(22) 103_344 . -1_566 n
Eu Eu Eu 180.0 -1_565 . -1_566 n

loop_
_geom_bond_atom_site_label_1
_geom_bond_atom_site_label_2
_geom_bond_distance
_geom_bond_site_symmetry_1
_geom_bond_site_symmetry_2
_geom_bond_publ_flag
TA1 O1 2.373(10) . 1_555 n
TA1 O1 2.373(10) . -4_555 n
TA1 O1 2.078(9) . 104_554 n
TA1 O1 2.078(9) . -101_444 n
TA1 O2 2.245(22) . 1_555 n
TA1 O2 2.109(20) . 2_545 n
TA1 O3 1.796(11) . 1_555 n
TA1 Eu 3.4935(19) . 1_555 n
TA1 Eu 3.7561(19) . 2_545 n
TA1 Eu 3.4935(19) . -1_565 n
TA1 Eu 3.7561(19) . -2_555 n
TA2 O1 1.880(8) . 1_555 n
TA2 O1 1.880(8) . 4_555 n
TA2 O1 1.880(8) . -102_444 n
TA2 O1 1.880(8) . -103_444 n
TA2 O3 2.189(6) . 1_555 n
TA2 O3 2.189(6) . 4_555 n
TA2 O3 2.189(6) . 102_555 n
TA2 O3 2.189(6) . 103_555 n
TA2 Eu 3.63422(7) . 1_545 n
TA2 Eu 3.63422(7) . 1_555 n
O1 TA1 2.373(10) . 1_555 n
O1 TA1 2.078(9) . 104_555 n
O1 TA2 1.880(8) . 1_555 n
O1 O3 2.079(11) . 1_555 n
O1 Eu 2.749(8) . 1_555 n
O2 TA1 2.245(22) . 1_555 n
O2 TA1 2.109(20) . 2_555 n
O2 Eu 2.265(7) . 1_555 n
O2 Eu 2.265(7) . -1_565 n
O3 TA1 1.796(11) . 1_555 n
O3 TA2 2.189(6) . 1_555 n
O3 TA2 2.189(6) . -1_555 n
O3 O1 2.079(11) . 1_555 n
O3 O1 2.079(11) . -4_555 n
Eu TA1 3.4935(19) . 1_555 n
Eu TA1 3.7561(19) . 2_555 n
Eu TA1 3.7561(19) . 3_455 n
Eu TA1 3.4935(19) . 4_565 n
Eu TA1 3.7561(19) . 101_455 n
Eu TA1 3.4935(19) . 102_555 n
Eu TA1 3.4935(19) . 103_565 n
Eu TA1 3.7561(19) . 104_555 n
Eu TA2 3.63422(7) . 1_555 n
Eu TA2 3.63422(7) . 1_565 n
Eu O1 2.749(8) . 1_555 n
Eu O1 2.749(8) . 4_565 n
Eu O1 2.749(8) . -102_454 n
Eu O1 2.749(8) . -103_444 n
Eu O2 2.265(7) . 1_555 n
Eu O2 2.265(7) . 4_565 n
Eu O2 2.265(7) . 102_555 n
Eu O2 2.265(7) . 103_565 n
Eu Eu 3.49161(6) . -1_565 n
Eu Eu 3.49161(6) . -1_566 n
